data_8101892
loop_
_publ_author_name
'Liu-Gonz\'alez, M.'
'Sanz-Ru\'iz, F.'
'Palanca, P.'
'Sanz, V.'
'P\'erez-Priede, M.'
'Garc\'ia-Granda, S.'
'Garc\'ia-Rodr\'iguez, E.'

_publ_section_title
;
Crystal structure of bis(tetra-n-butylammonium) bis(2-sulfidopropionato)
disulfidodioxodimolybdate(V), [(NC~4~H~9~)~4~]~2~Mo~2~O~2~S~2~(C~2~H~4~SCOO)
~2~
;
_journal_issue 4
_journal_name_full 'Zeitschrift f\"ur Kristallographie - New Crystal Structures'
_journal_page_first 641
_journal_page_last 644
_journal_volume 220
_journal_year 2005
_chemical_formula_moiety '2(C16 H36 N), C6 H8 Mo2 O6 S4'
_chemical_formula_sum 'C38 H80 Mo2 N2 O6 S4'
_chemical_formula_weight 981.16
_space_group_IT_number 2
_symmetry_cell_setting triclinic
_symmetry_space_group_name_Hall '-P 1'
_symmetry_space_group_name_H-M 'P -1'
_atom_sites_solution_hydrogens geom
_atom_sites_solution_primary heavy
_atom_sites_solution_secondary difmap
_audit_creation_date 2005-05-06
_audit_creation_method 'WinGX routine CIF_UPDATE'
_cell_angle_alpha 96.42(4)
_cell_angle_beta 99.88(5)
_cell_angle_gamma 101.56(10)
_cell_formula_units_Z 2
_cell_length_a 11.366(9)
_cell_length_b 11.429(8)
_cell_length_c 20.450(12)
_cell_measurement_reflns_used 25
_cell_measurement_temperature 293(2)
_cell_measurement_theta_max 14
_cell_measurement_theta_min 6
_cell_volume 2534(3)
_computing_cell_refinement 'CRYSDA (Beurskens et al., 1999)'
_computing_data_collection 'Nonius CAD-4, 1994'
_computing_data_reduction
;              
REFLEX (Garc\'ia-Granda et al., 1999; Grant & Gabe, 1978; Lehman & Larsen, 
1974)
;
_computing_molecular_graphics 'PLATON (Spek, 2000)'
_computing_publication_material 'WinGX publication routines (Farrugia, 1999)'
_computing_structure_refinement 'SHELXL-97 (Sheldrick, 1997)'
_computing_structure_solution 'DIRDIF (Beurskens et al., 1999)'
_diffrn_ambient_temperature 293(2)
_diffrn_measured_fraction_theta_full 0.999
_diffrn_measured_fraction_theta_max 0.999
_diffrn_measurement_device 'Nonius CAD4'
_diffrn_measurement_method omega/2Theta
_diffrn_radiation_monochromator graphite
_diffrn_radiation_source 'fine-focus sealed tube'
_diffrn_radiation_type MoK\a
_diffrn_radiation_wavelength 0.71073
_diffrn_reflns_av_R_equivalents 0.0552
_diffrn_reflns_limit_h_max 13
_diffrn_reflns_limit_h_min -14
_diffrn_reflns_limit_k_max 13
_diffrn_reflns_limit_k_min -14
_diffrn_reflns_limit_l_max 25
_diffrn_reflns_limit_l_min 0
_diffrn_reflns_number 10209
_diffrn_reflns_theta_full 25.98
_diffrn_reflns_theta_max 25.98
_diffrn_reflns_theta_min 1.02
_diffrn_standards_decay_% 4.24
_diffrn_standards_interval_count 200
_diffrn_standards_interval_time 60
_diffrn_standards_number 3
_exptl_absorpt_coefficient_mu 0.698
_exptl_absorpt_correction_T_max 0.8909
_exptl_absorpt_correction_T_min 0.7976
_exptl_absorpt_correction_type refdelf
_exptl_absorpt_process_details '(Parkin et al.,1995)'
_exptl_crystal_colour red
_exptl_crystal_density_diffrn 1.286
_exptl_crystal_density_method 'not measured'
_exptl_crystal_description prismatic
_exptl_crystal_F_000 1036
_exptl_crystal_size_max 0.33
_exptl_crystal_size_mid 0.16
_exptl_crystal_size_min 0.16
_refine_diff_density_max 0.801
_refine_diff_density_min -0.817
_refine_diff_density_rms 0.103
_refine_ls_extinction_method none
_refine_ls_goodness_of_fit_ref 1.003
_refine_ls_hydrogen_treatment constr
_refine_ls_matrix_type full
_refine_ls_number_parameters 472
_refine_ls_number_reflns 9916
_refine_ls_number_restraints 49
_refine_ls_restrained_S_all 1.004
_refine_ls_R_factor_all 0.2327
_refine_ls_R_factor_gt 0.0941
_refine_ls_shift/su_max 0.000
_refine_ls_shift/su_mean 0.000
_refine_ls_structure_factor_coef Fsqd
_refine_ls_weighting_details 'calc w=1/[\s^2^(Fo^2^)+(0.1365P)^2^+0.0000P] where P=(Fo^2^+2Fc^2^)/3'
_refine_ls_weighting_scheme calc
_refine_ls_wR_factor_gt 0.2278
_refine_ls_wR_factor_ref 0.3097
_reflns_number_gt 3653
_reflns_number_total 9916
_reflns_threshold_expression >2sigma(I)
_cod_data_source_file 1267-1682.cff
_cod_data_source_block II
_cod_original_cell_volume 2535(3)
_cod_original_sg_symbol_H-M P-1
_cod_database_code 8101892
_diffrn_reflns_av_sigmai/net 'I 0.1431'

loop_
_symmetry_equiv_pos_as_xyz
'x, y, z'
'-x, -y, -z'

loop_
_atom_site_label
_atom_site_type_symbol
_atom_site_fract_x
_atom_site_fract_y
_atom_site_fract_z
_atom_site_U_iso_or_equiv
_atom_site_adp_type
_atom_site_occupancy
_atom_site_symmetry_multiplicity
_atom_site_Wyckoff_symbol
_atom_site_calc_flag
_atom_site_refinement_flags
_atom_site_disorder_assembly
_atom_site_disorder_group
S1 S -0.1718(4) 0.1269(4) 0.7432(2) 0.0984(12) Uani 1 2 i d . . .
S2 S 0.0394(3) -0.0640(3) 0.73300(17) 0.0800(10) Uani 1 2 i d . . .
O1 O -0.1147(8) -0.0027(9) 0.6013(4) 0.094(3) Uani 1 2 i d . . .
O2 O 0.1093(9) 0.2188(8) 0.7220(5) 0.104(3) Uani 1 2 i d . . .
Mo1 Mo -0.14474(11) -0.03717(11) 0.67417(6) 0.0772(4) Uani 1 2 i d D . .
O3B O -0.3350(7) -0.0703(8) 0.6442(5) 0.105(3) Uani 1 2 i d D . .
C1B C -0.4024(13) -0.1761(14) 0.6209(7) 0.108(5) Uani 1 2 i d D . .
C2B C -0.3555(11) -0.2842(13) 0.6431(8) 0.121(6) Uani 1 2 i d D . .
H2L H -0.3663 -0.3421 0.6022 0.145 Uiso 1 2 i calc R . .
S2B S -0.1969(4) -0.2482(3) 0.6787(2) 0.0984(12) Uani 1 2 i d D . .
O4B O -0.5031(9) -0.1952(10) 0.5830(6) 0.134(4) Uani 1 2 i d D . .
C3B C -0.4335(14) -0.346(2) 0.6863(12) 0.223(14) Uani 1 2 i d D . .
H3M H -0.4055 -0.4160 0.6978 0.335 Uiso 1 2 i calc R . .
H3L H -0.5170 -0.3693 0.6625 0.335 Uiso 1 2 i calc R . .
H3N H -0.4282 -0.2913 0.7266 0.335 Uiso 1 2 i calc R . .
Mo2 Mo 0.03703(11) 0.13398(11) 0.76931(6) 0.0771(4) Uani 1 2 i d D . .
O3C O 0.0221(9) 0.2612(8) 0.8482(4) 0.096(3) Uani 1 2 i d D . .
C1C C 0.1061(14) 0.2990(12) 0.9014(7) 0.112(6) Uani 1 2 i d D . .
C2C C 0.2178(13) 0.2423(12) 0.9100(7) 0.130(6) Uani 1 2 i d D . .
H2O H 0.2341 0.2279 0.9567 0.156 Uiso 1 2 i calc R . .
S2C S 0.1857(4) 0.0990(4) 0.85863(19) 0.1019(13) Uani 1 2 i d D . .
O4C O 0.1032(11) 0.3766(9) 0.9479(5) 0.129(4) Uani 1 2 i d D . .
C3C C 0.3272(15) 0.3290(15) 0.9006(15) 0.260(17) Uani 1 2 i d D . .
H3P H 0.3969 0.2930 0.9067 0.390 Uiso 1 2 i calc R . .
H3Q H 0.3426 0.4009 0.9328 0.390 Uiso 1 2 i calc R . .
H3O H 0.3130 0.3494 0.8560 0.390 Uiso 1 2 i calc R . .
N1 N 0.9917(10) 0.3393(9) 0.1289(5) 0.092(4) Uani 1 2 i d D . .
C19 C 0.8424(10) 0.0231(14) 0.4272(7) 0.097(5) Uani 1 2 i d D . .
H19A H 0.8418 0.0176 0.3795 0.116 Uiso 1 2 i calc R . .
H19B H 0.8867 -0.0347 0.4447 0.116 Uiso 1 2 i calc R . .
N2 N 0.6332(8) -0.1205(9) 0.3934(4) 0.086(3) Uani 1 2 i d D . .
C35 C 1.0971(19) 0.1906(16) 0.0724(8) 0.145(7) Uani 1 2 i d D . .
H35A H 1.1707 0.2514 0.0734 0.174 Uiso 1 2 i calc R . .
H35B H 1.0410 0.1867 0.0303 0.174 Uiso 1 2 i calc R . .
C10 C 0.5105(10) -0.1361(12) 0.4149(6) 0.087(4) Uani 1 2 i d D . .
H10A H 0.5234 -0.1395 0.4627 0.104 Uiso 1 2 i calc R . .
H10B H 0.4777 -0.0655 0.4074 0.104 Uiso 1 2 i calc R . .
C18 C 0.7142(9) -0.0083(11) 0.4377(6) 0.077(4) Uani 1 2 i d D . .
H18A H 0.6768 0.0595 0.4302 0.092 Uiso 1 2 i calc R . .
H18B H 0.7163 -0.0192 0.4842 0.092 Uiso 1 2 i calc R . .
C38 C 1.0885(15) 0.4461(12) 0.1211(8) 0.112(6) Uani 1 2 i d D . .
H38A H 1.1086 0.4306 0.0772 0.134 Uiso 1 2 i calc R . .
H38B H 1.0528 0.5165 0.1217 0.134 Uiso 1 2 i calc R . .
C22 C 0.6192(14) -0.1132(15) 0.3191(5) 0.112(5) Uani 1 2 i d D . .
H22A H 0.6984 -0.1095 0.3067 0.134 Uiso 1 2 i calc R . .
H22B H 0.5642 -0.1868 0.2943 0.134 Uiso 1 2 i calc R . .
C14 C 0.6897(14) -0.2286(12) 0.4009(7) 0.104(5) Uani 1 2 i d D . .
H14A H 0.6361 -0.2982 0.3714 0.124 Uiso 1 2 i calc R . .
H14B H 0.7670 -0.2134 0.3859 0.124 Uiso 1 2 i calc R . .
C13 C 0.1983(14) -0.3632(14) 0.3781(9) 0.139(7) Uani 1 2 i d D . .
H13A H 0.1305 -0.3634 0.4003 0.208 Uiso 1 2 i calc R . .
H13B H 0.2259 -0.4367 0.3818 0.208 Uiso 1 2 i calc R . .
H13C H 0.1728 -0.3573 0.3315 0.208 Uiso 1 2 i calc R . .
C12 C 0.3007(11) -0.2573(12) 0.4101(8) 0.106(5) Uani 1 2 i d D . .
H12A H 0.3233 -0.2630 0.4574 0.128 Uiso 1 2 i calc R . .
H12B H 0.2708 -0.1840 0.4070 0.128 Uiso 1 2 i calc R . .
C30 C 0.8849(14) 0.3222(15) 0.0707(7) 0.120(6) Uani 1 2 i d D . .
H30A H 0.8599 0.3984 0.0702 0.144 Uiso 1 2 i calc R . .
H30B H 0.9148 0.3062 0.0296 0.144 Uiso 1 2 i calc R . .
C34 C 1.0393(15) 0.2246(11) 0.1296(7) 0.103(5) Uani 1 2 i d D . .
H34A H 1.0989 0.2333 0.1710 0.123 Uiso 1 2 i calc R . .
H34B H 0.9715 0.1584 0.1307 0.123 Uiso 1 2 i calc R . .
C24 C 0.547(2) -0.027(2) 0.2193(7) 0.189(12) Uani 1 2 i d D . .
H24A H 0.6152 -0.0521 0.2031 0.227 Uiso 1 2 i calc R . .
H24B H 0.4730 -0.0880 0.2007 0.227 Uiso 1 2 i calc R . .
C26 C 0.9518(15) 0.3575(13) 0.1954(6) 0.106(5) Uani 1 2 i d D . .
H26A H 0.8908 0.2863 0.1977 0.127 Uiso 1 2 i calc R . .
H26B H 1.0220 0.3621 0.2308 0.127 Uiso 1 2 i calc R . .
C15 C 0.7122(14) -0.2594(13) 0.4701(7) 0.111(5) Uani 1 2 i d D . .
H15A H 0.6349 -0.2814 0.4847 0.134 Uiso 1 2 i calc R . .
H15B H 0.7628 -0.1896 0.5009 0.134 Uiso 1 2 i calc R . .
C21 C 0.8647(16) 0.2504(14) 0.4290(10) 0.143(7) Uani 1 2 i d D . .
H21A H 0.9076 0.3282 0.4534 0.215 Uiso 1 2 i calc R . .
H21B H 0.7785 0.2408 0.4279 0.215 Uiso 1 2 i calc R . .
H21C H 0.8791 0.2442 0.3839 0.215 Uiso 1 2 i calc R . .
C20 C 0.9100(14) 0.1535(12) 0.4629(7) 0.116(6) Uani 1 2 i d D . .
H20A H 0.8988 0.1627 0.5090 0.139 Uiso 1 2 i calc R . .
H20B H 0.9971 0.1637 0.4637 0.139 Uiso 1 2 i calc R . .
C11 C 0.4183(11) -0.2458(13) 0.3791(7) 0.106(5) Uani 1 2 i d D . .
H11A H 0.4518 -0.3168 0.3835 0.127 Uiso 1 2 i calc R . .
H11B H 0.3978 -0.2398 0.3318 0.127 Uiso 1 2 i calc R . .
C31 C 0.7735(17) 0.2263(18) 0.0679(10) 0.160(8) Uani 1 2 i d D . .
H31A H 0.7472 0.2310 0.1106 0.192 Uiso 1 2 i calc R . .
H31B H 0.7889 0.1467 0.0567 0.192 Uiso 1 2 i calc R . .
C28 C 0.864(2) 0.4692(19) 0.2806(10) 0.180(11) Uani 1 2 i d D . .
H28A H 0.9209 0.4384 0.3113 0.216 Uiso 1 2 i calc R . .
H28B H 0.8654 0.5515 0.2990 0.216 Uiso 1 2 i calc R . .
C23 C 0.5718(15) -0.0083(15) 0.2980(7) 0.121(6) Uani 1 2 i d D . .
H23A H 0.6314 0.0665 0.3164 0.145 Uiso 1 2 i calc R . .
H23B H 0.4965 -0.0051 0.3138 0.145 Uiso 1 2 i calc R . .
C16 C 0.7781(19) -0.3674(16) 0.4714(15) 0.197(12) Uani 1 2 i d D . .
H16A H 0.8186 -0.3725 0.4334 0.236 Uiso 1 2 i calc R . .
H16B H 0.8399 -0.3539 0.5122 0.236 Uiso 1 2 i calc R . .
C32 C 0.675(3) 0.253(3) 0.011(2) 0.40(4) Uani 1 2 i d D . .
H32A H 0.6437 0.3230 0.0251 0.482 Uiso 1 2 i calc R . .
H32B H 0.7031 0.2604 -0.0305 0.482 Uiso 1 2 i calc R . .
C25 C 0.535(4) 0.093(2) 0.1993(14) 0.306(19) Uani 1 2 i d D . .
H25A H 0.5187 0.0859 0.1512 0.460 Uiso 1 2 i calc R . .
H25B H 0.6091 0.1520 0.2178 0.460 Uiso 1 2 i calc R . .
H25C H 0.4679 0.1168 0.2161 0.460 Uiso 1 2 i calc R . .
C27 C 0.900(2) 0.4652(15) 0.2099(9) 0.156(8) Uani 1 2 i d D . .
H27A H 0.8288 0.4618 0.1756 0.187 Uiso 1 2 i calc R . .
H27B H 0.9608 0.5380 0.2091 0.187 Uiso 1 2 i calc R . .
C29 C 0.738(2) 0.392(4) 0.2708(16) 0.35(3) Uani 1 2 i d D . .
H29A H 0.7120 0.3928 0.3132 0.532 Uiso 1 2 i calc R . .
H29B H 0.7374 0.3109 0.2528 0.532 Uiso 1 2 i calc R . .
H29C H 0.6822 0.4235 0.2402 0.532 Uiso 1 2 i calc R . .
C39 C 1.2047(17) 0.4768(18) 0.1721(10) 0.160(8) Uani 1 2 i d D . .
H39A H 1.2437 0.4087 0.1723 0.192 Uiso 1 2 i calc R . .
H39B H 1.1884 0.4970 0.2166 0.192 Uiso 1 2 i calc R . .
C17 C 0.687(3) -0.483(2) 0.468(2) 0.36(3) Uani 1 2 i d D . .
H17A H 0.7285 -0.5483 0.4699 0.547 Uiso 1 2 i calc R . .
H17B H 0.6276 -0.4975 0.4271 0.547 Uiso 1 2 i calc R . .
H17C H 0.6467 -0.4774 0.5056 0.547 Uiso 1 2 i calc R . .
C36 C 1.130(2) 0.0647(17) 0.0773(13) 0.201(11) Uani 1 2 i d D . .
H36A H 1.0761 0.0163 0.1008 0.241 Uiso 1 2 i calc R . .
H36B H 1.1241 0.0209 0.0329 0.241 Uiso 1 2 i calc R . .
C33 C 0.585(3) 0.136(3) 0.0084(19) 0.35(3) Uani 1 2 i d D . .
H33A H 0.5174 0.1275 -0.0285 0.532 Uiso 1 2 i calc R . .
H33B H 0.5551 0.1359 0.0496 0.532 Uiso 1 2 i calc R . .
H33C H 0.6245 0.0702 0.0024 0.532 Uiso 1 2 i calc R . .
C40 C 1.290(2) 0.588(2) 0.1528(17) 0.233(14) Uani 1 2 i d D . .
H40A H 1.2656 0.5939 0.1056 0.280 Uiso 1 2 i calc R . .
H40B H 1.2870 0.6623 0.1796 0.280 Uiso 1 2 i calc R . .
C37 C 1.259(2) 0.094(3) 0.116(2) 0.38(3) Uani 1 2 i d D . .
H37A H 1.2872 0.0207 0.1192 0.563 Uiso 1 2 i calc R . .
H37B H 1.2629 0.1352 0.1597 0.563 Uiso 1 2 i calc R . .
H37C H 1.3105 0.1450 0.0926 0.563 Uiso 1 2 i calc R . .
C41 C 1.415(3) 0.563(4) 0.167(3) 0.47(4) Uani 1 2 i d D . .
H41A H 1.4740 0.6305 0.1599 0.699 Uiso 1 2 i calc R . .
H41B H 1.4174 0.4919 0.1379 0.699 Uiso 1 2 i calc R . .
H41C H 1.4342 0.5499 0.2130 0.699 Uiso 1 2 i calc R . .

loop_
_atom_site_aniso_label
_atom_site_aniso_U_11
_atom_site_aniso_U_22
_atom_site_aniso_U_33
_atom_site_aniso_U_23
_atom_site_aniso_U_13
_atom_site_aniso_U_12
S1 0.086(3) 0.105(3) 0.109(3) 0.007(2) 0.018(2) 0.040(2)
S2 0.079(2) 0.082(2) 0.083(2) 0.0155(19) 0.0187(18) 0.023(2)
O1 0.093(7) 0.111(8) 0.081(6) 0.026(6) 0.017(5) 0.023(6)
O2 0.129(8) 0.080(7) 0.105(7) 0.029(6) 0.043(6) 0.001(6)
Mo1 0.0780(9) 0.0829(9) 0.0729(7) 0.0141(6) 0.0144(6) 0.0222(7)
O3B 0.083(8) 0.115(9) 0.117(8) 0.012(7) 0.014(6) 0.035(7)
C1B 0.115(16) 0.106(14) 0.094(12) -0.012(11) 0.013(11) 0.028(13)
C2B 0.110(15) 0.106(14) 0.131(15) 0.013(12) 0.009(12) 0.004(12)
S2B 0.097(3) 0.082(3) 0.102(3) 0.009(2) -0.007(2) 0.012(2)
O4B 0.105(9) 0.155(12) 0.115(9) -0.009(8) -0.017(7) 0.015(9)
C3B 0.094(17) 0.23(3) 0.33(4) 0.13(3) 0.02(2) -0.009(17)
Mo2 0.0811(9) 0.0752(8) 0.0792(8) 0.0173(6) 0.0241(7) 0.0170(7)
O3C 0.123(9) 0.073(7) 0.076(6) -0.002(5) -0.013(6) 0.021(6)
C1C 0.171(19) 0.073(11) 0.123(14) 0.027(11) 0.076(14) 0.050(13)
C2C 0.114(15) 0.124(16) 0.128(14) -0.038(12) 0.015(12) 0.009(13)
S2C 0.093(3) 0.110(3) 0.099(3) 0.000(2) 0.003(2) 0.036(3)
O4C 0.191(12) 0.096(8) 0.099(8) -0.003(6) 0.016(8) 0.052(9)
C3C 0.12(2) 0.19(3) 0.44(5) -0.10(3) 0.08(3) -0.001(18)
N1 0.113(10) 0.090(9) 0.076(7) 0.015(7) 0.012(7) 0.031(8)
C19 0.068(10) 0.121(14) 0.107(11) 0.028(10) 0.020(8) 0.026(10)
N2 0.071(8) 0.112(10) 0.073(7) 0.005(7) 0.013(6) 0.025(7)
C35 0.20(2) 0.108(15) 0.141(16) 0.013(13) 0.073(16) 0.033(15)
C10 0.070(9) 0.096(11) 0.081(9) 0.000(8) 0.009(7) 0.000(8)
C18 0.055(8) 0.089(10) 0.076(8) 0.010(8) -0.002(7) 0.007(7)
C38 0.165(18) 0.074(11) 0.107(12) 0.021(9) 0.063(12) 0.017(11)
C22 0.103(13) 0.158(17) 0.070(9) 0.002(10) 0.021(9) 0.024(12)
C14 0.104(12) 0.106(12) 0.103(11) -0.008(9) 0.018(9) 0.044(10)
C13 0.124(16) 0.105(14) 0.144(16) -0.025(12) -0.009(12) -0.019(12)
C12 0.096(12) 0.070(10) 0.127(13) -0.011(9) -0.014(10) 0.002(9)
C30 0.144(17) 0.088(13) 0.105(13) 0.000(10) -0.002(12) 0.008(12)
C34 0.131(14) 0.081(11) 0.092(10) 0.008(8) 0.023(10) 0.017(10)
C24 0.19(2) 0.30(3) 0.16(2) 0.10(2) 0.101(18) 0.15(2)
C26 0.134(14) 0.111(13) 0.094(10) 0.040(9) 0.051(10) 0.037(11)
C15 0.085(11) 0.085(11) 0.153(16) 0.001(11) -0.002(11) 0.025(9)
C21 0.156(18) 0.100(13) 0.19(2) 0.069(14) 0.062(15) 0.028(13)
C20 0.113(14) 0.119(15) 0.130(14) 0.036(12) 0.059(11) 0.022(12)
C11 0.070(10) 0.123(14) 0.109(12) -0.025(10) 0.005(9) 0.018(10)
C31 0.15(2) 0.15(2) 0.134(17) 0.012(15) -0.010(15) -0.025(17)
C28 0.22(3) 0.136(19) 0.22(3) 0.036(18) 0.12(2) 0.06(2)
C23 0.119(15) 0.166(18) 0.082(11) 0.019(11) 0.026(10) 0.038(13)
C16 0.16(2) 0.091(16) 0.29(3) -0.026(19) -0.02(2) 0.011(16)
C32 0.32(5) 0.39(6) 0.29(4) 0.11(4) -0.20(4) -0.20(4)
C25 0.43(6) 0.33(5) 0.13(2) 0.01(3) 0.06(3) 0.04(4)
C27 0.20(2) 0.128(17) 0.18(2) 0.046(15) 0.085(17) 0.061(16)
C29 0.21(4) 0.61(8) 0.18(3) -0.09(4) 0.01(3) 0.05(4)
C39 0.142(19) 0.138(19) 0.17(2) 0.030(16) 0.015(16) -0.035(15)
C17 0.58(7) 0.18(3) 0.46(6) 0.08(4) 0.31(6) 0.20(4)
C36 0.21(3) 0.18(3) 0.22(3) -0.03(2) 0.08(2) 0.07(2)
C33 0.31(5) 0.39(6) 0.31(5) -0.03(5) -0.11(4) 0.13(4)
C40 0.18(3) 0.16(3) 0.32(4) 0.03(2) 0.06(3) -0.07(2)
C37 0.23(4) 0.37(5) 0.65(9) 0.28(6) 0.19(5) 0.18(4)
C41 0.32(6) 0.29(5) 0.88(13) 0.20(7) 0.32(8) 0.05(5)

loop_
_atom_type_symbol
_atom_type_description
_atom_type_scat_dispersion_real
_atom_type_scat_dispersion_imag
_atom_type_scat_source
C C 0.0033 0.0016 'International Tables Vol C Tables 4.2.6.8 and 6.1.1.4'
H H 0.0000 0.0000 'International Tables Vol C Tables 4.2.6.8 and 6.1.1.4'
Mo Mo -1.6832 0.6857 'International Tables Vol C Tables 4.2.6.8 and 6.1.1.4'
N N 0.0061 0.0033 'International Tables Vol C Tables 4.2.6.8 and 6.1.1.4'
O O 0.0106 0.0060 'International Tables Vol C Tables 4.2.6.8 and 6.1.1.4'
S S 0.1246 0.1234 'International Tables Vol C Tables 4.2.6.8 and 6.1.1.4'

loop_
_geom_angle_atom_site_label_1
_geom_angle_atom_site_label_2
_geom_angle_atom_site_label_3
_geom_angle
_geom_angle_site_symmetry_1
_geom_angle_site_symmetry_3
_geom_angle_publ_flag
Mo1 S1 Mo2 75.16(14) . . ?
Mo2 S2 Mo1 75.43(14) . . ?
O1 Mo1 O3B 95.5(4) . . yes
O1 Mo1 S1 112.7(4) . . yes
O3B Mo1 S1 83.4(3) . . yes
O1 Mo1 S2 104.8(3) . . yes
O3B Mo1 S2 155.8(3) . . yes
S1 Mo1 S2 100.40(16) . . yes
O1 Mo1 S2B 114.6(4) . . yes
O3B Mo1 S2B 80.1(3) . . yes
S1 Mo1 S2B 130.97(16) . . yes
S2 Mo1 S2B 79.55(16) . . yes
O1 Mo1 Mo2 103.2(4) . . ?
O3B Mo1 Mo2 135.8(3) . . ?
S1 Mo1 Mo2 52.46(12) . . ?
S2 Mo1 Mo2 52.05(11) . . ?
S2B Mo1 Mo2 124.90(12) . . ?
C1B O3B Mo1 123.1(8) . . ?
O4B C1B O3B 124.1(13) . . ?
O4B C1B C2B 118.3(14) . . ?
O3B C1B C2B 117.6(11) . . ?
C3B C2B C1B 110.6(12) . . ?
C3B C2B S2B 113.7(10) . . ?
C1B C2B S2B 113.1(10) . . ?
C3B C2B H2L 106.2 . . ?
C1B C2B H2L 106.2 . . ?
S2B C2B H2L 106.2 . . ?
C2B S2B Mo1 101.4(5) . . ?
C2B C3B H3M 109.5 . . ?
C2B C3B H3L 109.5 . . ?
H3M C3B H3L 109.5 . . ?
C2B C3B H3N 109.5 . . ?
H3M C3B H3N 109.5 . . ?
H3L C3B H3N 109.5 . . ?
O2 Mo2 O3C 102.9(4) . . yes
O2 Mo2 S2 107.4(4) . . yes
O3C Mo2 S2 147.2(3) . . yes
O2 Mo2 S1 109.9(4) . . yes
O3C Mo2 S1 79.9(3) . . yes
S2 Mo2 S1 100.77(18) . . yes
O2 Mo2 S2C 108.5(4) . . yes
O3C Mo2 S2C 79.3(2) . . yes
S2 Mo2 S2C 79.59(15) . . yes
S1 Mo2 S2C 139.42(16) . . yes
O2 Mo2 Mo1 103.1(4) . . ?
O3C Mo2 Mo1 131.1(3) . . ?
S2 Mo2 Mo1 52.53(11) . . ?
S1 Mo2 Mo1 52.37(13) . . ?
S2C Mo2 Mo1 128.73(12) . . ?
C1C O3C Mo2 123.0(8) . . ?
O4C C1C O3C 125.2(13) . . ?
O4C C1C C2C 116.2(14) . . ?
O3C C1C C2C 118.6(11) . . ?
C3C C2C C1C 110.2(12) . . ?
C3C C2C S2C 114.7(11) . . ?
C1C C2C S2C 111.0(10) . . ?
C3C C2C H2O 106.8 . . ?
C1C C2C H2O 106.8 . . ?
S2C C2C H2O 106.8 . . ?
C2C S2C Mo2 98.8(5) . . ?
C2C C3C H3P 109.5 . . ?
C2C C3C H3Q 109.5 . . ?
H3P C3C H3Q 109.5 . . ?
C2C C3C H3O 109.5 . . ?
H3P C3C H3O 109.5 . . ?
H3Q C3C H3O 109.5 . . ?
C26 N1 C30 111.3(11) . . ?
C26 N1 C38 111.7(10) . . ?
C30 N1 C38 107.6(11) . . ?
C26 N1 C34 104.3(9) . . ?
C30 N1 C34 109.8(11) . . ?
C38 N1 C34 112.2(11) . . ?
C18 C19 C20 111.7(11) . . ?
C18 C19 H19A 109.3 . . ?
C20 C19 H19A 109.3 . . ?
C18 C19 H19B 109.3 . . ?
C20 C19 H19B 109.3 . . ?
H19A C19 H19B 107.9 . . ?
C14 N2 C22 103.4(9) . . ?
C14 N2 C18 110.8(10) . . ?
C22 N2 C18 113.6(10) . . ?
C14 N2 C10 112.5(10) . . ?
C22 N2 C10 111.2(10) . . ?
C18 N2 C10 105.6(8) . . ?
C34 C35 C36 109.8(13) . . ?
C34 C35 H35A 109.7 . . ?
C36 C35 H35A 109.7 . . ?
C34 C35 H35B 109.7 . . ?
C36 C35 H35B 109.7 . . ?
H35A C35 H35B 108.2 . . ?
C11 C10 N2 114.2(10) . . ?
C11 C10 H10A 108.7 . . ?
N2 C10 H10A 108.7 . . ?
C11 C10 H10B 108.7 . . ?
N2 C10 H10B 108.7 . . ?
H10A C10 H10B 107.6 . . ?
C19 C18 N2 115.4(10) . . ?
C19 C18 H18A 108.4 . . ?
N2 C18 H18A 108.4 . . ?
C19 C18 H18B 108.4 . . ?
N2 C18 H18B 108.4 . . ?
H18A C18 H18B 107.5 . . ?
C39 C38 N1 116.8(12) . . ?
C39 C38 H38A 108.1 . . ?
N1 C38 H38A 108.1 . . ?
C39 C38 H38B 108.1 . . ?
N1 C38 H38B 108.1 . . ?
H38A C38 H38B 107.3 . . ?
C23 C22 N2 114.8(11) . . ?
C23 C22 H22A 108.6 . . ?
N2 C22 H22A 108.6 . . ?
C23 C22 H22B 108.6 . . ?
N2 C22 H22B 108.6 . . ?
H22A C22 H22B 107.5 . . ?
C15 C14 N2 115.3(10) . . ?
C15 C14 H14A 108.4 . . ?
N2 C14 H14A 108.4 . . ?
C15 C14 H14B 108.4 . . ?
N2 C14 H14B 108.4 . . ?
H14A C14 H14B 107.5 . . ?
C12 C13 H13A 109.5 . . ?
C12 C13 H13B 109.5 . . ?
H13A C13 H13B 109.5 . . ?
C12 C13 H13C 109.5 . . ?
H13A C13 H13C 109.5 . . ?
H13B C13 H13C 109.5 . . ?
C13 C12 C11 115.2(12) . . ?
C13 C12 H12A 108.5 . . ?
C11 C12 H12A 108.5 . . ?
C13 C12 H12B 108.5 . . ?
C11 C12 H12B 108.5 . . ?
H12A C12 H12B 107.5 . . ?
C31 C30 N1 118.8(14) . . ?
C31 C30 H30A 107.6 . . ?
N1 C30 H30A 107.6 . . ?
C31 C30 H30B 107.6 . . ?
N1 C30 H30B 107.6 . . ?
H30A C30 H30B 107.0 . . ?
C35 C34 N1 116.2(11) . . ?
C35 C34 H34A 108.2 . . ?
N1 C34 H34A 108.2 . . ?
C35 C34 H34B 108.2 . . ?
N1 C34 H34B 108.2 . . ?
H34A C34 H34B 107.4 . . ?
C25 C24 C23 106.2(19) . . ?
C25 C24 H24A 110.5 . . ?
C23 C24 H24A 110.5 . . ?
C25 C24 H24B 110.5 . . ?
C23 C24 H24B 110.5 . . ?
H24A C24 H24B 108.7 . . ?
C27 C26 N1 117.2(11) . . ?
C27 C26 H26A 108.0 . . ?
N1 C26 H26A 108.0 . . ?
C27 C26 H26B 108.0 . . ?
N1 C26 H26B 108.0 . . ?
H26A C26 H26B 107.2 . . ?
C14 C15 C16 109.8(15) . . ?
C14 C15 H15A 109.7 . . ?
C16 C15 H15A 109.7 . . ?
C14 C15 H15B 109.7 . . ?
C16 C15 H15B 109.7 . . ?
H15A C15 H15B 108.2 . . ?
C20 C21 H21A 109.5 . . ?
C20 C21 H21B 109.5 . . ?
H21A C21 H21B 109.5 . . ?
C20 C21 H21C 109.5 . . ?
H21A C21 H21C 109.5 . . ?
H21B C21 H21C 109.5 . . ?
C21 C20 C19 112.9(14) . . ?
C21 C20 H20A 109.0 . . ?
C19 C20 H20A 109.0 . . ?
C21 C20 H20B 109.0 . . ?
C19 C20 H20B 109.0 . . ?
H20A C20 H20B 107.8 . . ?
C10 C11 C12 109.2(10) . . ?
C10 C11 H11A 109.8 . . ?
C12 C11 H11A 109.8 . . ?
C10 C11 H11B 109.8 . . ?
C12 C11 H11B 109.8 . . ?
H11A C11 H11B 108.3 . . ?
C30 C31 C32 104.5(16) . . ?
C30 C31 H31A 110.9 . . ?
C32 C31 H31A 110.9 . . ?
C30 C31 H31B 110.9 . . ?
C32 C31 H31B 110.9 . . ?
H31A C31 H31B 108.9 . . ?
C29 C28 C27 107(2) . . ?
C29 C28 H28A 110.3 . . ?
C27 C28 H28A 110.3 . . ?
C29 C28 H28B 110.3 . . ?
C27 C28 H28B 110.3 . . ?
H28A C28 H28B 108.5 . . ?
C22 C23 C24 106.7(13) . . ?
C22 C23 H23A 110.4 . . ?
C24 C23 H23A 110.4 . . ?
C22 C23 H23B 110.4 . . ?
C24 C23 H23B 110.4 . . ?
H23A C23 H23B 108.6 . . ?
C17 C16 C15 110.1(18) . . ?
C17 C16 H16A 109.6 . . ?
C15 C16 H16A 109.6 . . ?
C17 C16 H16B 109.6 . . ?
C15 C16 H16B 109.6 . . ?
H16A C16 H16B 108.2 . . ?
C33 C32 C31 94.5(18) . . ?
C33 C32 H32A 112.8 . . ?
C31 C32 H32A 112.8 . . ?
C33 C32 H32B 112.8 . . ?
C31 C32 H32B 112.8 . . ?
H32A C32 H32B 110.3 . . ?
C24 C25 H25A 109.5 . . ?
C24 C25 H25B 109.5 . . ?
H25A C25 H25B 109.5 . . ?
C24 C25 H25C 109.5 . . ?
H25A C25 H25C 109.5 . . ?
H25B C25 H25C 109.5 . . ?
C26 C27 C28 110.0(13) . . ?
C26 C27 H27A 109.7 . . ?
C28 C27 H27A 109.7 . . ?
C26 C27 H27B 109.7 . . ?
C28 C27 H27B 109.7 . . ?
H27A C27 H27B 108.2 . . ?
C28 C29 H29A 109.5 . . ?
C28 C29 H29B 109.5 . . ?
H29A C29 H29B 109.5 . . ?
C28 C29 H29C 109.5 . . ?
H29A C29 H29C 109.5 . . ?
H29B C29 H29C 109.5 . . ?
C38 C39 C40 107.2(16) . . ?
C38 C39 H39A 110.3 . . ?
C40 C39 H39A 110.3 . . ?
C38 C39 H39B 110.3 . . ?
C40 C39 H39B 110.3 . . ?
H39A C39 H39B 108.5 . . ?
C16 C17 H17A 109.5 . . ?
C16 C17 H17B 109.5 . . ?
H17A C17 H17B 109.5 . . ?
C16 C17 H17C 109.5 . . ?
H17A C17 H17C 109.5 . . ?
H17B C17 H17C 109.5 . . ?
C37 C36 C35 105(2) . . ?
C37 C36 H36A 110.8 . . ?
C35 C36 H36A 110.8 . . ?
C37 C36 H36B 110.8 . . ?
C35 C36 H36B 110.8 . . ?
H36A C36 H36B 108.9 . . ?
C32 C33 H33A 109.5 . . ?
C32 C33 H33B 109.5 . . ?
H33A C33 H33B 109.5 . . ?
C32 C33 H33C 109.5 . . ?
H33A C33 H33C 109.5 . . ?
H33B C33 H33C 109.5 . . ?
C41 C40 C39 104(2) . . ?
C41 C40 H40A 110.9 . . ?
C39 C40 H40A 110.9 . . ?
C41 C40 H40B 110.9 . . ?
C39 C40 H40B 110.9 . . ?
H40A C40 H40B 108.9 . . ?
C36 C37 H37A 109.5 . . ?
C36 C37 H37B 109.5 . . ?
H37A C37 H37B 109.5 . . ?
C36 C37 H37C 109.5 . . ?
H37A C37 H37C 109.5 . . ?
H37B C37 H37C 109.5 . . ?
C40 C41 H41A 109.5 . . ?
C40 C41 H41B 109.5 . . ?
H41A C41 H41B 109.5 . . ?
C40 C41 H41C 109.5 . . ?
H41A C41 H41C 109.5 . . ?
H41B C41 H41C 109.5 . . ?

loop_
_geom_bond_atom_site_label_1
_geom_bond_atom_site_label_2
_geom_bond_distance
_geom_bond_site_symmetry_2
_geom_bond_publ_flag
S1 Mo1 2.322(4) . yes
S1 Mo2 2.325(4) . yes
S2 Mo2 2.309(4) . yes
S2 Mo1 2.324(4) . yes
O1 Mo1 1.657(8) . yes
O2 Mo2 1.647(8) . yes
Mo1 O3B 2.088(8) . yes
Mo1 S2B 2.382(4) . yes
Mo1 Mo2 2.834(4) . yes
O3B C1B 1.286(14) . ?
C1B O4B 1.231(13) . ?
C1B C2B 1.523(16) . ?
C2B C3B 1.49(3) . ?
C2B S2B 1.771(12) . ?
C2B H2L 0.9800 . ?
C3B H3M 0.9600 . ?
C3B H3L 0.9600 . ?
C3B H3N 0.9600 . ?
Mo2 O3C 2.100(7) . yes
Mo2 S2C 2.393(4) . yes
O3C C1C 1.287(14) . ?
C1C O4C 1.234(13) . ?
C1C C2C 1.531(16) . ?
C2C C3C 1.48(2) . ?
C2C S2C 1.778(12) . ?
C2C H2O 0.9800 . ?
C3C H3P 0.9600 . ?
C3C H3Q 0.9600 . ?
C3C H3O 0.9600 . ?
N1 C26 1.512(17) . ?
N1 C30 1.512(18) . ?
N1 C38 1.514(19) . ?
N1 C34 1.516(18) . ?
C19 C18 1.488(17) . ?
C19 C20 1.57(2) . ?
C19 H19A 0.9700 . ?
C19 H19B 0.9700 . ?
N2 C14 1.513(18) . ?
N2 C22 1.514(7) . ?
N2 C18 1.514(15) . ?
N2 C10 1.516(15) . ?
C35 C34 1.49(2) . ?
C35 C36 1.57(3) . ?
C35 H35A 0.9700 . ?
C35 H35B 0.9700 . ?
C10 C11 1.487(19) . ?
C10 H10A 0.9700 . ?
C10 H10B 0.9700 . ?
C18 H18A 0.9700 . ?
C18 H18B 0.9700 . ?
C38 C39 1.49(3) . ?
C38 H38A 0.9700 . ?
C38 H38B 0.9700 . ?
C22 C23 1.49(2) . ?
C22 H22A 0.9700 . ?
C22 H22B 0.9700 . ?
C14 C15 1.49(2) . ?
C14 H14A 0.9700 . ?
C14 H14B 0.9700 . ?
C13 C12 1.50(2) . ?
C13 H13A 0.9600 . ?
C13 H13B 0.9600 . ?
C13 H13C 0.9600 . ?
C12 C11 1.564(19) . ?
C12 H12A 0.9700 . ?
C12 H12B 0.9700 . ?
C30 C31 1.49(3) . ?
C30 H30A 0.9700 . ?
C30 H30B 0.9700 . ?
C34 H34A 0.9700 . ?
C34 H34B 0.9700 . ?
C24 C25 1.50(3) . ?
C24 C23 1.57(2) . ?
C24 H24A 0.9700 . ?
C24 H24B 0.9700 . ?
C26 C27 1.49(2) . ?
C26 H26A 0.9700 . ?
C26 H26B 0.9700 . ?
C15 C16 1.57(3) . ?
C15 H15A 0.9700 . ?
C15 H15B 0.9700 . ?
C21 C20 1.50(2) . ?
C21 H21A 0.9600 . ?
C21 H21B 0.9600 . ?
C21 H21C 0.9600 . ?
C20 H20A 0.9700 . ?
C20 H20B 0.9700 . ?
C11 H11A 0.9700 . ?
C11 H11B 0.9700 . ?
C31 C32 1.57(4) . ?
C31 H31A 0.9700 . ?
C31 H31B 0.9700 . ?
C28 C29 1.49(4) . ?
C28 C27 1.57(3) . ?
C28 H28A 0.9700 . ?
C28 H28B 0.9700 . ?
C23 H23A 0.9700 . ?
C23 H23B 0.9700 . ?
C16 C17 1.49(3) . ?
C16 H16A 0.9700 . ?
C16 H16B 0.9700 . ?
C32 C33 1.50(5) . ?
C32 H32A 0.9700 . ?
C32 H32B 0.9700 . ?
C25 H25A 0.9600 . ?
C25 H25B 0.9600 . ?
C25 H25C 0.9600 . ?
C27 H27A 0.9700 . ?
C27 H27B 0.9700 . ?
C29 H29A 0.9600 . ?
C29 H29B 0.9600 . ?
C29 H29C 0.9600 . ?
C39 C40 1.57(3) . ?
C39 H39A 0.9700 . ?
C39 H39B 0.9700 . ?
C17 H17A 0.9600 . ?
C17 H17B 0.9600 . ?
C17 H17C 0.9600 . ?
C36 C37 1.50(4) . ?
C36 H36A 0.9700 . ?
C36 H36B 0.9700 . ?
C33 H33A 0.9600 . ?
C33 H33B 0.9600 . ?
C33 H33C 0.9600 . ?
C40 C41 1.49(5) . ?
C40 H40A 0.9700 . ?
C40 H40B 0.9700 . ?
C37 H37A 0.9600 . ?
C37 H37B 0.9600 . ?
C37 H37C 0.9600 . ?
C41 H41A 0.9600 . ?
C41 H41B 0.9600 . ?
C41 H41C 0.9600 . ?

loop_
_geom_torsion_atom_site_label_1
_geom_torsion_atom_site_label_2
_geom_torsion_atom_site_label_3
_geom_torsion_atom_site_label_4
_geom_torsion
_geom_torsion_site_symmetry_1
_geom_torsion_site_symmetry_2
_geom_torsion_site_symmetry_3
_geom_torsion_site_symmetry_4
_geom_torsion_publ_flag
Mo2 S1 Mo1 O1 -89.4(4) . . . . ?
Mo2 S1 Mo1 O3B 177.4(3) . . . . ?
Mo2 S1 Mo1 S2 21.63(14) . . . . ?
Mo2 S1 Mo1 S2B 106.76(19) . . . . ?
Mo2 S2 Mo1 O1 95.3(4) . . . . ?
Mo2 S2 Mo1 O3B -118.8(7) . . . . ?
Mo2 S2 Mo1 S1 -21.76(14) . . . . ?
Mo2 S2 Mo1 S2B -151.85(14) . . . . ?
O1 Mo1 O3B C1B 93.9(11) . . . . ?
S1 Mo1 O3B C1B -153.8(11) . . . . ?
S2 Mo1 O3B C1B -53.2(15) . . . . ?
S2B Mo1 O3B C1B -20.1(11) . . . . ?
Mo2 Mo1 O3B C1B -150.9(10) . . . . ?
Mo1 O3B C1B O4B -154.4(12) . . . . ?
Mo1 O3B C1B C2B 27.1(17) . . . . ?
O4B C1B C2B C3B -66.4(19) . . . . ?
O3B C1B C2B C3B 112.1(17) . . . . ?
O4B C1B C2B S2B 164.7(13) . . . . ?
O3B C1B C2B S2B -16.8(17) . . . . ?
C3B C2B S2B Mo1 -125.7(13) . . . . ?
C1B C2B S2B Mo1 1.6(11) . . . . ?
O1 Mo1 S2B C2B -84.2(6) . . . . ?
O3B Mo1 S2B C2B 7.3(6) . . . . ?
S1 Mo1 S2B C2B 79.4(6) . . . . ?
S2 Mo1 S2B C2B 174.2(5) . . . . ?
Mo2 Mo1 S2B C2B 147.2(5) . . . . ?
Mo1 S2 Mo2 O2 -93.3(4) . . . . ?
Mo1 S2 Mo2 O3C 109.8(5) . . . . ?
Mo1 S2 Mo2 S1 21.75(13) . . . . ?
Mo1 S2 Mo2 S2C 160.44(14) . . . . ?
Mo1 S1 Mo2 O2 91.4(4) . . . . ?
Mo1 S1 Mo2 O3C -168.5(3) . . . . ?
Mo1 S1 Mo2 S2 -21.80(13) . . . . ?
Mo1 S1 Mo2 S2C -108.3(2) . . . . ?
O1 Mo1 Mo2 O2 3.4(5) . . . . ?
O3B Mo1 Mo2 O2 -108.9(5) . . . . ?
S1 Mo1 Mo2 O2 -105.3(4) . . . . ?
S2 Mo1 Mo2 O2 102.1(4) . . . . ?
S2B Mo1 Mo2 O2 136.6(4) . . . . ?
O1 Mo1 Mo2 O3C 123.8(5) . . . . ?
O3B Mo1 Mo2 O3C 11.5(5) . . . . ?
S1 Mo1 Mo2 O3C 15.1(3) . . . . ?
S2 Mo1 Mo2 O3C -137.5(3) . . . . ?
S2B Mo1 Mo2 O3C -103.1(4) . . . . ?
O1 Mo1 Mo2 S2 -98.7(3) . . . . ?
O3B Mo1 Mo2 S2 149.0(4) . . . . ?
S1 Mo1 Mo2 S2 152.63(17) . . . . ?
S2B Mo1 Mo2 S2 34.45(17) . . . . ?
O1 Mo1 Mo2 S1 108.7(3) . . . . ?
O3B Mo1 Mo2 S1 -3.6(4) . . . . ?
S2 Mo1 Mo2 S1 -152.63(17) . . . . ?
S2B Mo1 Mo2 S1 -118.2(2) . . . . ?
O1 Mo1 Mo2 S2C -123.6(3) . . . . ?
O3B Mo1 Mo2 S2C 124.0(4) . . . . ?
S1 Mo1 Mo2 S2C 127.7(2) . . . . ?
S2 Mo1 Mo2 S2C -24.97(17) . . . . ?
S2B Mo1 Mo2 S2C 9.5(2) . . . . ?
O2 Mo2 O3C C1C -87.2(12) . . . . ?
S2 Mo2 O3C C1C 70.2(13) . . . . ?
S1 Mo2 O3C C1C 164.4(11) . . . . ?
S2C Mo2 O3C C1C 19.5(11) . . . . ?
Mo1 Mo2 O3C C1C 152.3(10) . . . . ?
Mo2 O3C C1C O4C 177.3(11) . . . . ?
Mo2 O3C C1C C2C -4.5(18) . . . . ?
O4C C1C C2C C3C -73.9(18) . . . . ?
O3C C1C C2C C3C 107.8(18) . . . . ?
O4C C1C C2C S2C 158.0(12) . . . . ?
O3C C1C C2C S2C -20.3(16) . . . . ?
C3C C2C S2C Mo2 -96.2(14) . . . . ?
C1C C2C S2C Mo2 29.5(10) . . . . ?
O2 Mo2 S2C C2C 76.4(6) . . . . ?
O3C Mo2 S2C C2C -23.8(6) . . . . ?
S2 Mo2 S2C C2C -178.6(5) . . . . ?
S1 Mo2 S2C C2C -84.1(6) . . . . ?
Mo1 Mo2 S2C C2C -158.7(5) . . . . ?
C14 N2 C10 C11 -56.4(15) . . . . ?
C22 N2 C10 C11 59.0(15) . . . . ?
C18 N2 C10 C11 -177.4(11) . . . . ?
C20 C19 C18 N2 167.4(10) . . . . ?
C14 N2 C18 C19 55.9(13) . . . . ?
C22 N2 C18 C19 -59.9(14) . . . . ?
C10 N2 C18 C19 178.0(11) . . . . ?
C26 N1 C38 C39 59.7(18) . . . . ?
C30 N1 C38 C39 -177.9(16) . . . . ?
C34 N1 C38 C39 -57.0(18) . . . . ?
C14 N2 C22 C23 -176.4(14) . . . . ?
C18 N2 C22 C23 -56.4(16) . . . . ?
C10 N2 C22 C23 62.6(17) . . . . ?
C22 N2 C14 C15 -178.9(14) . . . . ?
C18 N2 C14 C15 59.1(16) . . . . ?
C10 N2 C14 C15 -58.9(16) . . . . ?
C26 N1 C30 C31 -54.2(19) . . . . ?
C38 N1 C30 C31 -176.9(16) . . . . ?
C34 N1 C30 C31 60.7(19) . . . . ?
C36 C35 C34 N1 -174.9(16) . . . . ?
C26 N1 C34 C35 -174.0(15) . . . . ?
C30 N1 C34 C35 66.7(18) . . . . ?
C38 N1 C34 C35 -53.0(18) . . . . ?
C30 N1 C26 C27 -61.9(19) . . . . ?
C38 N1 C26 C27 58.4(19) . . . . ?
C34 N1 C26 C27 179.8(16) . . . . ?
N2 C14 C15 C16 -176.5(14) . . . . ?
C18 C19 C20 C21 -71.6(16) . . . . ?
N2 C10 C11 C12 175.0(11) . . . . ?
C13 C12 C11 C10 178.9(13) . . . . ?
N1 C30 C31 C32 168(2) . . . . ?
N2 C22 C23 C24 -172.5(14) . . . . ?
C25 C24 C23 C22 -164(2) . . . . ?
C14 C15 C16 C17 -99(3) . . . . ?
C30 C31 C32 C33 169(3) . . . . ?
N1 C26 C27 C28 179.8(16) . . . . ?
C29 C28 C27 C26 -85(3) . . . . ?
N1 C38 C39 C40 179.1(17) . . . . ?
C34 C35 C36 C37 -92(3) . . . . ?
C38 C39 C40 C41 -141(3) . . . . ?
